data_1560232
loop_
_publ_author_name
'Wagner, Hannah K.'
'Wadepohl, Hubert'
'Ballmann, Joachim'

_publ_section_title
;
 A 2,2&#x2032;-diphosphinotolane as a versatile precursor for the
 synthesis of P-ylidic mesoionic carbenes via reversible C--P bond
 formation
;
_journal_issue 10
_journal_name_full 'Chemical Science'
_journal_page_first 3693
_journal_page_last 3701
_journal_paper_doi 10.1039/D0SC06128J
_journal_volume 12
_journal_year 2021
_chemical_formula_moiety 'C29 H36 Mo O3 P2'
_chemical_formula_sum 'C29 H36 Mo O3 P2'
_chemical_formula_weight 590.46
_chemical_properties_physical 'air-sensitive, moisture-sensitive'
_space_group_crystal_system orthorhombic
_space_group_IT_number 61
_space_group_name_Hall '-P 2ac 2ab'
_space_group_name_H-M_alt 'P b c a'
_atom_sites_solution_hydrogens geom
_atom_sites_solution_primary dual
_atom_sites_solution_secondary difmap
_audit_block_code ba_hw37
_audit_creation_date 2020-06-23
_audit_creation_method
;
encif (version 1.113)

encifer (version_id = 274361.64)

Olex2 1.3
(compiled 2020.01.31 svn.r88ba2a3 for OlexSys, GUI svn.r6032)
;
_audit_update_record
;
2020-10-08 deposited with the CCDC.	2021-01-22 downloaded from the CCDC.
;
_cell_angle_alpha 90
_cell_angle_beta 90
_cell_angle_gamma 90
_cell_formula_units_Z 8
_cell_length_a 15.65317(6)
_cell_length_b 16.11165(8)
_cell_length_c 22.26048(9)
_cell_measurement_reflns_used 105552
_cell_measurement_temperature 120(1)
_cell_measurement_theta_max 71.0890
_cell_measurement_theta_min 4.3900
_cell_volume 5614.06(4)
_computing_cell_refinement 'CrysAlisPro 1.171.40.80a (Rigaku OD, 2020)'
_computing_data_collection 'CrysAlisPro 1.171.40.80a (Rigaku OD, 2020)'
_computing_data_reduction 'CrysAlisPro 1.171.40.80a (Rigaku OD, 2020)'
_computing_publication_material 'encif (Wadepohl, 2009-19); encifer (Allen et al., 2004)'
_computing_structure_refinement 'SHELXL 2018/3 (Sheldrick, 2015)'
_computing_structure_solution 'SIR2019 (Giacovazzo et al., 2019)'
_diffrn_ambient_temperature 120(1)
_diffrn_detector 'CCD plate'
_diffrn_detector_area_resol_mean 7.9621
_diffrn_detector_type Eos
_diffrn_measured_fraction_theta_full 1.000
_diffrn_measured_fraction_theta_max 0.997
_diffrn_measurement_details
;
List of Runs (angles in degrees, time in seconds):

  # Type    Start    End  Width  t~exp~   \w     \q     \k     \f   Frames
#--------------------------------------------------------------------------
  1  \w    -68.00 -11.00   1.00    2.00    --    0.00 142.00  31.00   57
  2  \w    -59.00  -4.00   1.00    2.00    --    0.00 128.00-139.00   55
  3  \w     33.00 122.00   1.00    5.00    --   54.00-142.00 -24.00   89
  4  \w     26.00 113.00   1.00    5.00    --   54.00-128.00 146.00   87
  5  \w     37.00 120.00   1.00   15.00    --  108.00-128.00 146.00   83
  6  \w     38.00 130.00   1.00   15.00    --  108.00-142.00 -24.00   92
  7  \w     84.00 177.00   1.00   15.00    --  108.00 142.00  31.00   93
  8  \w     93.00 178.00   1.00   15.00    --  108.00 128.00-139.00   85
  9  \w    -21.00  69.00   1.00    2.00    --    0.00  57.00 150.00   90
 10  \w    -70.00  30.00   1.00    2.00    --    0.00 -77.00  30.00  100
 11  \w    -30.00  70.00   1.00    2.00    --    0.00  77.00 -30.00  100
 12  \w    -37.00  -3.00   1.00    2.00    --   22.00 127.00-103.48   34
 13  \w    -25.00   1.00   1.00    5.00    --   30.00 121.00  13.59   26
 14  \w     -9.00  18.00   1.00    5.00    --   34.00 102.00 130.64   27
 15  \w     -2.00  24.00   1.00    5.00    --   38.00  96.00 -98.44   26
 16  \w      8.00  38.00   1.00    5.00    --   42.00  84.00 -95.87   30
 17  \w      6.00  33.00   1.00    5.00    --   42.00  88.00 -37.54   27
 18  \w      5.00  32.00   1.00    5.00    --   42.00  90.00  83.98   27
 19  \w     13.00  40.00   1.00    5.00    --   46.00  83.00  10.01   27
 20  \w     13.00  40.00   1.00    5.00    --   46.00  83.00-134.22   27
 21  \w     13.00  40.00   1.00    5.00    --   46.00  83.00  38.53   27
 22  \w     17.00  45.00   1.00    5.00    --   50.00  82.00 124.59   28
 23  \w     17.00  45.00   1.00    5.00    --   50.00  82.00 -26.98   28
 24  \w     17.00  45.00   1.00    5.00    --   50.00  82.00-172.41   28
 25  \w     18.00  45.00   1.00    5.00    --   50.00  81.00  42.12   27
 26  \w     17.00  45.00   1.00    5.00    --   50.00  82.00 -61.18   28
 27  \w     17.00  45.00   1.00    5.00    --   50.00  82.00 152.46   28
 28  \w     17.00  45.00   1.00    5.00    --   50.00  82.00  71.71   28
 29  \w     18.00  45.00   1.00    5.00    --   50.00  81.00 -75.73   27
 30  \w     24.00 124.00   1.00    5.00    --   54.00  77.00 -14.73  100
 31  \w     24.00 124.00   1.00    5.00    --   54.00  77.00  60.00  100
 32  \w     24.00 124.00   1.00    5.00    --   54.00  77.00 -90.00  100
 33  \w    -15.00  75.00   1.00    5.00    --   54.00 -57.00 150.00   90
 34  \w     24.00 124.00   1.00    5.00    --   54.00  77.00-120.00  100
 35  \w    -18.00  80.00   1.00    5.00    --   54.00 -38.00 -60.00   98
 36  \w     24.00 124.00   1.00    5.00    --   54.00  77.00 -30.00  100
 37  \w      1.00  96.00   1.00    5.00    --   54.00 -99.00 -60.00   95
 38  \w     24.00 124.00   1.00    5.00    --   54.00  77.00 150.00  100
 39  \w     28.00 128.00   1.00    5.00    --   58.00  77.00  66.65  100
 40  \w     29.00 128.00   1.00    5.00    --   58.00  76.00  85.78   99
 41  \w     28.00 128.00   1.00    5.00    --   58.00  77.00   9.34  100
 42  \w     28.00 128.00   1.00    5.00    --   58.00  77.00  95.85  100
 43  \w     30.00 127.00   1.00    5.00    --   58.00  73.00-166.30   97
 44  \w     28.00 128.00   1.00    5.00    --   58.00  77.00-152.37  100
 45  \w     28.00 128.00   1.00    5.00    --   58.00  77.00 149.33  100
 46  \w     29.00 128.00   1.00    5.00    --   58.00  75.00  49.89   99
 47  \w     28.00 128.00   1.00    5.00    --   58.00  77.00 167.90  100
 48  \w     28.00 128.00   1.00    5.00    --   58.00  77.00 -10.06  100
 49  \w     34.00 132.00   1.00    5.00    --   62.00  74.00  68.39   98
 50  \w     34.00 132.00   1.00    5.00    --   62.00  74.00 -86.44   98
 51  \w     34.00 131.00   1.00    5.00    --   62.00  73.00  99.49   97
 52  \w     33.00 132.00   1.00    5.00    --   62.00  75.00 111.56   99
 53  \w     33.00 132.00   1.00    5.00    --   62.00  75.00 132.79   99
 54  \w     32.00 132.00   1.00    5.00    --   62.00  77.00-150.29  100
 55  \w     34.00 132.00   1.00    5.00    --   62.00  74.00-110.33   98
 56  \w     34.00 129.00   1.00    5.00    --   62.00  74.00   8.91   95
 57  \w     34.00  60.00   1.00    5.00    --   62.00  75.00 101.68   26
 58  \w     35.00  68.00   1.00    5.00    --   62.00  77.00 -73.81   33
 59  \w     40.00  65.00   1.00    5.00    --   62.00  64.00-159.65   25
 60  \w     32.00  58.00   1.00    5.00    --   62.00  77.00 -34.51   26
 61  \w     37.00  63.00   1.00    5.00    --   66.00  75.00 159.18   26
 62  \w     41.00  67.00   1.00    5.00    --   66.00  77.00  62.83   26
 63  \w     37.00  63.00   1.00    5.00    --   66.00  77.00 -32.37   26
 64  \w     39.00  79.00   1.00    5.00    --   66.00  71.00 107.32   40
 65  \w     36.00  62.00   1.00    5.00    --   66.00  77.00-111.22   26
 66  \w     37.00  63.00   1.00    5.00    --   66.00  77.00  16.08   26
 67  \w     43.00  69.00   1.00    5.00    --   70.00  71.00  56.34   26
 68  \w     40.00  82.00   1.00    5.00    --   70.00  77.00 107.46   42
 69  \w     44.00  70.00   1.00    5.00    --   70.00  71.00-135.16   26
 70  \w     42.00  76.00   1.00    5.00    --   70.00  76.00 -27.34   34
 71  \w     49.00  75.00   1.00    5.00    --   70.00  75.00  73.53   26
 72  \w     41.00  75.00   1.00    5.00    --   70.00  77.00 -62.23   34
 73  \w    112.00 138.00   1.00    5.00    --   70.00  72.00-151.77   26
 74  \w     43.00  69.00   1.00    5.00    --   70.00  72.00-151.77   26
 75  \w     52.00  78.00   1.00    5.00    --   74.00  69.00   4.90   26
 76  \w     45.00 121.00   1.00    5.00    --   74.00  75.00-103.80   76
 77  \w     46.00  72.00   1.00    5.00    --   74.00  73.00-172.12   26
 78  \w     46.00  72.00   1.00    5.00    --   74.00  75.00  11.65   26
 79  \w     47.00  75.00   1.00    5.00    --   74.00  76.00 -19.49   28
 80  \w    107.00 134.00   1.00    5.00    --   74.00  77.00  22.74   27
 81  \w     44.00  72.00   1.00    5.00    --   74.00  77.00  22.74   28
 82  \w     44.00  70.00   1.00    5.00    --   74.00  77.00 -78.91   26
 83  \w     49.00  88.00   1.00    5.00    --   74.00  71.00 145.29   39
 84  \w     46.00  79.00   1.00    5.00    --   74.00  75.00 -86.03   33
 85  \w     44.00  70.00   1.00    5.00    --   74.00  77.00  89.24   26
 86  \w     52.00  78.00   1.00    5.00    --   74.00  68.00-134.38   26
 87  \w     46.00  76.00   1.00    5.00    --   74.00  73.00 125.76   30
 88  \w     50.00  76.00   1.00    5.00    --   78.00  74.00  58.38   26
 89  \w     50.00  76.00   1.00    5.00    --   78.00  73.00-135.64   26
 90  \w     50.00  86.00   1.00    5.00    --   78.00  73.00 -74.48   36
 91  \w     54.00  90.00   1.00    5.00    --   78.00  70.00 -23.25   36
 92  \w     56.00 132.00   1.00    5.00    --   78.00  62.00  60.72   76
 93  \w     50.00 141.00   1.00    5.00    --   78.00  74.00 -99.28   91
 94  \w     66.00  92.00   1.00    5.00    --   78.00  55.00  43.37   26
 95  \w     56.00  82.00   1.00    5.00    --   78.00  64.00 -50.17   26
 96  \w     48.00  75.00   1.00    5.00    --   78.00  77.00 170.57   27
 97  \w     49.00  75.00   1.00    5.00    --   78.00  76.00 117.04   26
 98  \w     62.00  87.00   1.00    5.00    --   78.00  67.00-168.89   25
 99  \w     59.00  99.00   1.00   15.00    --   82.00  65.00 -50.20   40
100  \w     62.00  88.00   1.00   15.00    --   82.00  60.00 -10.45   26
101  \w     59.00  85.00   1.00   15.00    --   82.00  72.00-140.17   26
102  \w     52.00  80.00   1.00   15.00    --   82.00  77.00 134.86   28
103  \w     54.00  80.00   1.00   15.00    --   82.00  77.00  79.37   26
104  \w     59.00  85.00   1.00   15.00    --   82.00  66.00   1.65   26
105  \w     58.00 126.00   1.00   15.00    --   82.00  71.00-117.63   68
106  \w     62.00  94.00   1.00   15.00    --   82.00  62.00 -63.94   32
107  \w     59.00  85.00   1.00   15.00    --   86.00  72.00-164.57   26
108  \w     58.00  84.00   1.00   15.00    --   86.00  74.00  -5.31   26
109  \w     65.00 101.00   1.00   15.00    --   86.00  54.00  52.59   36
110  \w     67.00 116.00   1.00   15.00    --   86.00  66.00 104.38   49
111  \w     64.00  90.00   1.00   15.00    --   86.00  64.00-142.72   26
112  \w     77.00 103.00   1.00   15.00    --   90.00  62.00 134.49   26
113  \w     70.00  98.00   1.00   15.00    --   90.00  52.00  89.44   28
114  \w     69.00 140.00   1.00   15.00    --   94.00  69.00 -92.83   71
115  \w     69.00 104.00   1.00   15.00    --   94.00  69.00  -5.34   35
116  \w     66.00  93.00   1.00   15.00    --   94.00  75.00  26.38   27
117  \w     74.00 106.00   1.00   15.00    --   98.00  67.00  26.88   32
118  \w     68.00  94.00   1.00   15.00    --   98.00  77.00 103.53   26
119  \w     69.00 146.00   1.00   15.00    --   98.00  76.00-129.80   77
120  \w     76.00 108.00   1.00   15.00    --  102.00  72.00  -2.77   32
121  \w     82.00 160.00   1.00   15.00    --  108.00  38.00-180.00   78
122  \w     78.00 104.00   1.00   15.00    --  108.00  77.00 -60.00   26
123  \w     88.00 121.00   1.00   15.00    --  108.00  62.00 176.70   33
124  \w     85.00 111.00   1.00   15.00    --  108.00  64.00  60.00   26
125  \w     86.00 113.00   1.00   15.00    --  108.00  64.00-120.00   27
126  \w     36.00  93.00   1.00   15.00    --  108.00 -92.00-180.00   57
127  \w     78.00 104.00   1.00   15.00    --  108.00  77.00  60.00   26
128  \w     87.00 175.00   1.00   15.00    --  108.00  64.00  30.00   88
129  \w     78.00 104.00   1.00   15.00    --  108.00  77.00  30.00   26
130  \w     87.00 116.00   1.00   15.00    --  108.00  64.00 -30.00   29
131  \w     46.00  74.00   1.00   15.00    --  108.00 -92.00  60.00   28
132  \w     78.00 105.00   1.00   15.00    --  108.00  77.00 120.00   27
133  \w     81.00 106.00   1.00   15.00    --  108.00  74.00 103.14   25
134  \w     36.00  84.00   1.00   15.00    --  108.00 -92.00-120.00   48
135  \w     86.00 174.00   1.00   15.00    --  108.00  64.00 -90.00   88
136  \w     37.00  83.00   1.00   15.00    --  108.00 -92.00 150.00   46
137  \w     86.00 175.00   1.00   15.00    --  108.00  64.00-180.00   89
138  \w     79.00 105.00   1.00   15.00    --  108.00 -92.00 -90.00   26
139  \w     78.00 104.00   1.00   15.00    --  108.00  77.00 -90.00   26
140  \w     85.00 129.00   1.00   15.00    --  108.00  64.00-150.74   44
141  \w     78.00 104.00   1.00   15.00    --  108.00  77.00-180.00   26
142  \w     85.00 111.00   1.00   15.00    --  108.00  64.00 150.00   26
143  \w    139.00 165.00   1.00   15.00    --  108.00  64.00 -60.00   26
144  \w     86.00 111.00   1.00   15.00    --  108.00  64.00 -60.00   25
145  \w     80.00 177.00   1.00   15.00    --  108.00  77.00 -30.00   97
146  \w    119.00 178.00   1.00   15.00    --  108.00  77.00-150.00   59
147  \w    138.00 164.00   1.00   15.00    --  108.00  77.00 150.00   26
148  \w     84.00 150.00   1.00   15.00    --  108.00  38.00 120.00   66
149  \w     85.00 152.00   1.00   15.00    --  108.00  38.00  90.00   67
150  \w     85.00 111.00   1.00   15.00    --  108.00  38.00   0.00   26
151  \w     78.00 104.00   1.00   15.00    --  108.00  77.00 150.00   26
152  \w     78.00 104.00   1.00   15.00    --  108.00  77.00-150.00   26
153  \w     84.00 160.00   1.00   15.00    --  108.00  38.00 -30.00   76
154  \w     78.00 156.00   1.00   15.00    --  108.00  77.00   0.00   78
155  \w     48.00 108.00   1.00   15.00    --  108.00 -92.00   0.00   60
156  \w     90.00 175.00   1.00   15.00    --  108.00  64.00 120.00   85
157  \w     79.00 105.00   1.00   15.00    --  108.00  77.00-120.00   26
158  \w     85.00 173.00   1.00   15.00    --  108.00  64.00  90.00   88
159  \w     41.00 130.00   1.00   15.00    --  108.00 -64.00 -90.00   89
;
_diffrn_measurement_device 'four-circle diffractometer'
_diffrn_measurement_device_type 'Agilent SuperNova, Dual, Cu at home/near, Eos'
_diffrn_measurement_method '\w scans'
_diffrn_measurement_specimen_support 'polyimid foil'
_diffrn_orient_matrix_type 'CrysAlisPro convention (1999,Acta A55,543-557)'
_diffrn_orient_matrix_UB_11 0.0074111000
_diffrn_orient_matrix_UB_12 0.0034149000
_diffrn_orient_matrix_UB_13 0.0689883000
_diffrn_orient_matrix_UB_21 -0.0948721000
_diffrn_orient_matrix_UB_22 0.0247244000
_diffrn_orient_matrix_UB_23 0.0043806000
_diffrn_orient_matrix_UB_31 -0.0251636000
_diffrn_orient_matrix_UB_32 -0.0922573000
_diffrn_orient_matrix_UB_33 0.0037444000
_diffrn_radiation_collimation 'focusing mirrors'
_diffrn_radiation_monochromator mirror
_diffrn_radiation_probe x-ray
_diffrn_radiation_type 'Cu K\a'
_diffrn_radiation_wavelength 1.54184
_diffrn_radiation_xray_symbol K-L~2,3~
_diffrn_reflns_av_R_equivalents 0.0360
_diffrn_reflns_av_unetI/netI 0.0085
_diffrn_reflns_Laue_measured_fraction_full 1.000
_diffrn_reflns_Laue_measured_fraction_max 0.997
_diffrn_reflns_limit_h_max 19
_diffrn_reflns_limit_h_min -19
_diffrn_reflns_limit_k_max 17
_diffrn_reflns_limit_k_min -19
_diffrn_reflns_limit_l_max 27
_diffrn_reflns_limit_l_min -27
_diffrn_reflns_number 201982
_diffrn_reflns_point_group_measured_fraction_full 1.000
_diffrn_reflns_point_group_measured_fraction_max 0.997
_diffrn_reflns_theta_full 67.684
_diffrn_reflns_theta_max 71.147
_diffrn_reflns_theta_min 3.972
_diffrn_source 'microfocus X-Ray tube'
_diffrn_source_type 'Agilent SuperNova (Cu) X-ray Source'
_exptl_absorpt_coefficient_mu 5.116
_exptl_absorpt_correction_T_max 0.964
_exptl_absorpt_correction_T_min 0.636
_exptl_absorpt_correction_type gaussian
_exptl_absorpt_process_details
;
CrysAlisPro 1.171.40.80a (Rigaku Oxford Diffraction, 2020)
Numerical absorption correction based on gaussian integration over
 a multifaceted crystal model (Busing & Levy, 1957).
Empirical absorption correction using spherical harmonics,
 implemented in SCALE3 ABSPACK scaling algorithm.
;
_exptl_crystal_colour yellow
_exptl_crystal_colour_primary yellow
_exptl_crystal_density_diffrn 1.397
_exptl_crystal_description irregular
_exptl_crystal_F_000 2448
_exptl_crystal_size_max 0.121
_exptl_crystal_size_mid 0.067
_exptl_crystal_size_min 0.038
_refine_diff_density_max 0.330
_refine_diff_density_min -0.327
_refine_diff_density_rms 0.044
_refine_ls_extinction_method none
_refine_ls_goodness_of_fit_ref 1.090
_refine_ls_hydrogen_treatment constr
_refine_ls_matrix_type full
_refine_ls_number_parameters 324
_refine_ls_number_reflns 5421
_refine_ls_number_restraints 0
_refine_ls_restrained_S_all 1.090
_refine_ls_R_factor_all 0.0201
_refine_ls_R_factor_gt 0.0192
_refine_ls_shift/su_max 0.000
_refine_ls_shift/su_mean 0.000
_refine_ls_structure_factor_coef Fsqd
_refine_ls_weighting_details 'w=1/[\s^2^(Fo^2^)+(0.0175P)^2^+4.0723P] where P=(Fo^2^+2Fc^2^)/3'
_refine_ls_weighting_scheme calc
_refine_ls_wR_factor_gt 0.0447
_refine_ls_wR_factor_ref 0.0451
_reflns_Friedel_coverage 0.000
_reflns_number_gt 5263
_reflns_number_total 5421
_reflns_threshold_expression 'I > 2\s(I)'
_cod_data_source_file d0sc06128j2.cif
_cod_data_source_block ba_hw37
_cod_depositor_comments 'Adding full bibliography for 1560218--1560233.cif.'
_cod_database_code 1560232
_audit_block_refno 3582
_audit_block_usercomment 'HW316, irregular, yellow'
_shelx_space_group_comment
;
The symmetry employed for this shelxl refinement is uniquely defined
by the following loop, which should always be used as a source of
symmetry information in preference to the above space-group names.
They are only intended as comments.
;
_shelx_estimated_absorpt_t_max 0.629
_shelx_estimated_absorpt_t_min 0.629
_reflns_odcompleteness_completeness 99.98
_reflns_odcompleteness_iscentric 1
_reflns_odcompleteness_theta 66.97
_shelxl_version_number 2018/3
_olex2_refinement_description
;
1. Fixed Uiso
 At 1.2 times of:
  All C(H) groups
 At 1.5 times of:
  All C(H,H,H) groups
2.a Ternary CH refined with riding coordinates:
 C15(H15), C18(H18), C21(H21), C24(H24)
2.b Aromatic/amide H refined with riding coordinates:
 C3(H3), C4(H4), C5(H5), C6(H6), C9(H9), C10(H10), C11(H11), C12(H12)
2.c Idealised Me refined as rotating group:
 C16(H16A,H16B,H16C), C17(H17A,H17B,H17C), C19(H19A,H19B,H19C), C20(H20A,H20B,
 H20C), C22(H22A,H22B,H22C), C23(H23A,H23B,H23C), C25(H25A,H25B,H25C), C26(H26A,
 H26B,H26C)
;
_oxdiff_exptl_absorpt_empirical_details
;
Empirical correction (ABSPACK) includes:
- Absorption correction using spherical harmonics
- Frame scaling
;
_oxdiff_exptl_absorpt_empirical_full_max 1.536
_oxdiff_exptl_absorpt_empirical_full_min 0.910
_cell_oxdiff_length_a 15.65103(14)
_cell_oxdiff_length_b 16.11907(18)
_cell_oxdiff_length_c 22.25328(18)
_cell_oxdiff_angle_alpha 89.9865(8)
_cell_oxdiff_angle_beta 90.0123(7)
_cell_oxdiff_angle_gamma 90.0072(8)
_cell_oxdiff_volume 5614.06(9)
_cell_oxdiff_measurement_reflns_used 105552

loop_
_symmetry_equiv_pos_as_xyz
'x, y, z'
'-x+1/2, -y, z+1/2'
'x+1/2, -y+1/2, -z'
'-x, y+1/2, -z+1/2'
'-x, -y, -z'
'x-1/2, y, -z-1/2'
'-x-1/2, y-1/2, z'
'x, -y-1/2, z-1/2'

loop_
_atom_site_label
_atom_site_type_symbol
_atom_site_fract_x
_atom_site_fract_y
_atom_site_fract_z
_atom_site_U_iso_or_equiv
_atom_site_adp_type
_atom_site_occupancy
_atom_site_site_symmetry_order
_atom_site_calc_flag
_atom_site_refinement_flags_posn
_atom_site_refinement_flags_adp
_atom_site_refinement_flags_occupancy
_atom_site_disorder_assembly
_atom_site_disorder_group
Mo Mo 0.03031(2) 0.22106(2) 0.37842(2) 0.01326(4) Uani 1 1 d . . . . .
P1 P -0.06339(2) 0.18493(2) 0.29146(2) 0.01559(8) Uani 1 1 d . . . . .
P2 P 0.12190(2) 0.24905(2) 0.46789(2) 0.01653(8) Uani 1 1 d . . . . .
O27 O 0.13647(8) 0.34587(8) 0.29911(5) 0.0342(3) Uani 1 1 d . . . . .
O28 O -0.06955(9) 0.38837(8) 0.40287(7) 0.0446(4) Uani 1 1 d . . . . .
O29 O 0.15449(8) 0.07325(8) 0.34128(6) 0.0330(3) Uani 1 1 d . . . . .
C1 C -0.14255(9) 0.10931(9) 0.31712(7) 0.0184(3) Uani 1 1 d . . . . .
C2 C -0.14264(9) 0.09699(9) 0.37924(7) 0.0177(3) Uani 1 1 d . . . . .
C3 C -0.20642(10) 0.04857(10) 0.40594(8) 0.0229(3) Uani 1 1 d . . . . .
H3 H -0.207115 0.040640 0.448224 0.027 Uiso 1 1 calc R U . . .
C4 C -0.26853(10) 0.01232(10) 0.37023(8) 0.0279(4) Uani 1 1 d . . . . .
H4 H -0.312420 -0.019920 0.388244 0.034 Uiso 1 1 calc R U . . .
C5 C -0.26716(10) 0.02272(10) 0.30833(8) 0.0286(4) Uani 1 1 d . . . . .
H5 H -0.309193 -0.003645 0.284173 0.034 Uiso 1 1 calc R U . . .
C6 C -0.20482(10) 0.07134(10) 0.28159(8) 0.0250(3) Uani 1 1 d . . . . .
H6 H -0.204447 0.078811 0.239263 0.030 Uiso 1 1 calc R U . . .
C7 C 0.08645(9) 0.18012(9) 0.52843(6) 0.0184(3) Uani 1 1 d . . . . .
C8 C 0.01234(9) 0.13530(9) 0.51534(6) 0.0179(3) Uani 1 1 d . . . . .
C9 C -0.02233(10) 0.08102(10) 0.55815(7) 0.0227(3) Uani 1 1 d . . . . .
H9 H -0.072579 0.050339 0.549219 0.027 Uiso 1 1 calc R U . . .
C10 C 0.01692(11) 0.07241(10) 0.61327(7) 0.0256(3) Uani 1 1 d . . . . .
H10 H -0.006330 0.035467 0.642230 0.031 Uiso 1 1 calc R U . . .
C11 C 0.09025(11) 0.11739(11) 0.62677(7) 0.0265(4) Uani 1 1 d . . . . .
H11 H 0.116778 0.111124 0.664882 0.032 Uiso 1 1 calc R U . . .
C12 C 0.12475(10) 0.17135(10) 0.58477(7) 0.0236(3) Uani 1 1 d . . . . .
H12 H 0.174516 0.202424 0.594314 0.028 Uiso 1 1 calc R U . . .
C13 C -0.07490(9) 0.13413(9) 0.41371(6) 0.0171(3) Uani 1 1 d . . . . .
C14 C -0.02562(9) 0.14643(9) 0.45699(7) 0.0175(3) Uani 1 1 d . . . . .
C15 C -0.13884(10) 0.26277(10) 0.25913(7) 0.0214(3) Uani 1 1 d . . . . .
H15 H -0.168686 0.235144 0.224805 0.026 Uiso 1 1 calc R U . . .
C16 C -0.20787(10) 0.28860(10) 0.30411(8) 0.0253(3) Uani 1 1 d . . . . .
H16A H -0.240638 0.239639 0.316416 0.038 Uiso 1 1 calc R U . . .
H16B H -0.246249 0.328998 0.285275 0.038 Uiso 1 1 calc R U . . .
H16C H -0.180909 0.313706 0.339449 0.038 Uiso 1 1 calc R U . . .
C17 C -0.09303(12) 0.33806(11) 0.23369(9) 0.0340(4) Uani 1 1 d . . . . .
H17A H -0.060734 0.365552 0.265724 0.051 Uiso 1 1 calc R U . . .
H17B H -0.135051 0.376831 0.217033 0.051 Uiso 1 1 calc R U . . .
H17C H -0.053744 0.320365 0.201892 0.051 Uiso 1 1 calc R U . . .
C18 C -0.01740(10) 0.13797(10) 0.22160(7) 0.0222(3) Uani 1 1 d . . . . .
H18 H -0.059039 0.147603 0.188249 0.027 Uiso 1 1 calc R U . . .
C19 C -0.00344(11) 0.04429(10) 0.22686(8) 0.0268(3) Uani 1 1 d . . . . .
H19A H 0.036112 0.032859 0.259973 0.040 Uiso 1 1 calc R U . . .
H19B H 0.020717 0.023107 0.189253 0.040 Uiso 1 1 calc R U . . .
H19C H -0.058196 0.016883 0.234738 0.040 Uiso 1 1 calc R U . . .
C20 C 0.06663(11) 0.18042(10) 0.20425(7) 0.0264(3) Uani 1 1 d . . . . .
H20A H 0.057183 0.240279 0.200129 0.040 Uiso 1 1 calc R U . . .
H20B H 0.087049 0.157830 0.165979 0.040 Uiso 1 1 calc R U . . .
H20C H 0.109418 0.170306 0.235545 0.040 Uiso 1 1 calc R U . . .
C21 C 0.11636(11) 0.35090(10) 0.50794(7) 0.0266(3) Uani 1 1 d . . . . .
H21 H 0.159561 0.348843 0.540999 0.032 Uiso 1 1 calc R U . . .
C22 C 0.02956(12) 0.36537(12) 0.53742(8) 0.0352(4) Uani 1 1 d . . . . .
H22A H -0.014609 0.368991 0.506328 0.053 Uiso 1 1 calc R U . . .
H22B H 0.031020 0.417276 0.560343 0.053 Uiso 1 1 calc R U . . .
H22C H 0.016549 0.319117 0.564512 0.053 Uiso 1 1 calc R U . . .
C23 C 0.14046(14) 0.42394(11) 0.46767(9) 0.0407(5) Uani 1 1 d . . . . .
H23A H 0.199771 0.417713 0.454309 0.061 Uiso 1 1 calc R U . . .
H23B H 0.134486 0.475850 0.490230 0.061 Uiso 1 1 calc R U . . .
H23C H 0.102599 0.425151 0.432619 0.061 Uiso 1 1 calc R U . . .
C24 C 0.24026(10) 0.23107(11) 0.46567(8) 0.0263(4) Uani 1 1 d . . . . .
H24 H 0.266055 0.260784 0.500688 0.032 Uiso 1 1 calc R U . . .
C25 C 0.26356(11) 0.13908(12) 0.47122(9) 0.0343(4) Uani 1 1 d . . . . .
H25A H 0.244124 0.117968 0.510181 0.051 Uiso 1 1 calc R U . . .
H25B H 0.325660 0.132618 0.468125 0.051 Uiso 1 1 calc R U . . .
H25C H 0.235816 0.107769 0.438909 0.051 Uiso 1 1 calc R U . . .
C26 C 0.28034(11) 0.26645(14) 0.40855(9) 0.0420(5) Uani 1 1 d . . . . .
H26A H 0.260453 0.234685 0.373703 0.063 Uiso 1 1 calc R U . . .
H26B H 0.342701 0.262634 0.411310 0.063 Uiso 1 1 calc R U . . .
H26C H 0.263572 0.324713 0.403997 0.063 Uiso 1 1 calc R U . . .
C27 C 0.09931(10) 0.29821(10) 0.32769(7) 0.0221(3) Uani 1 1 d . . . . .
C28 C -0.03798(10) 0.32460(10) 0.39618(7) 0.0238(3) Uani 1 1 d . . . . .
C29 C 0.10814(9) 0.12497(10) 0.35595(7) 0.0199(3) Uani 1 1 d . . . . .

loop_
_atom_site_aniso_label
_atom_site_aniso_U_11
_atom_site_aniso_U_22
_atom_site_aniso_U_33
_atom_site_aniso_U_23
_atom_site_aniso_U_13
_atom_site_aniso_U_12
Mo 0.01256(6) 0.01355(7) 0.01367(6) 0.00091(4) -0.00018(4) -0.00066(4)
P1 0.01599(17) 0.01584(18) 0.01495(17) -0.00036(13) -0.00118(13) 0.00066(14)
P2 0.01512(16) 0.01643(18) 0.01806(17) 0.00001(14) -0.00276(13) -0.00038(14)
O27 0.0366(7) 0.0322(7) 0.0339(6) 0.0099(5) 0.0079(5) -0.0114(6)
O28 0.0463(8) 0.0346(8) 0.0530(8) -0.0177(6) -0.0250(7) 0.0235(6)
O29 0.0299(6) 0.0332(7) 0.0357(7) -0.0070(5) -0.0009(5) 0.0127(5)
C1 0.0161(7) 0.0150(7) 0.0241(7) -0.0018(6) -0.0016(6) 0.0012(6)
C2 0.0144(7) 0.0138(7) 0.0250(8) -0.0016(6) 0.0013(6) 0.0011(5)
C3 0.0189(7) 0.0191(8) 0.0307(8) 0.0002(6) 0.0051(6) -0.0011(6)
C4 0.0159(7) 0.0186(8) 0.0493(10) -0.0013(7) 0.0039(7) -0.0037(6)
C5 0.0192(8) 0.0208(8) 0.0457(10) -0.0070(7) -0.0084(7) -0.0013(6)
C6 0.0220(8) 0.0224(8) 0.0305(8) -0.0038(7) -0.0076(7) 0.0012(6)
C7 0.0205(7) 0.0166(7) 0.0180(7) -0.0014(6) 0.0006(6) 0.0045(6)
C8 0.0205(7) 0.0167(7) 0.0165(7) -0.0007(6) 0.0020(6) 0.0040(6)
C9 0.0265(8) 0.0215(8) 0.0202(7) 0.0009(6) 0.0046(6) 0.0019(6)
C10 0.0350(9) 0.0236(8) 0.0183(7) 0.0039(6) 0.0068(6) 0.0077(7)
C11 0.0349(9) 0.0290(9) 0.0156(7) 0.0003(6) -0.0014(6) 0.0116(7)
C12 0.0247(8) 0.0264(9) 0.0198(7) -0.0027(6) -0.0034(6) 0.0049(7)
C13 0.0165(7) 0.0152(7) 0.0196(7) 0.0016(6) 0.0040(6) -0.0012(5)
C14 0.0179(7) 0.0161(7) 0.0185(7) 0.0017(6) 0.0048(6) -0.0004(5)
C15 0.0222(7) 0.0215(8) 0.0204(7) -0.0002(6) -0.0049(6) 0.0043(6)
C16 0.0194(8) 0.0243(8) 0.0322(9) -0.0019(7) -0.0028(7) 0.0045(6)
C17 0.0351(9) 0.0270(9) 0.0400(10) 0.0129(8) 0.0067(8) 0.0090(8)
C18 0.0252(8) 0.0249(8) 0.0164(7) -0.0025(6) -0.0007(6) 0.0043(6)
C19 0.0293(8) 0.0225(9) 0.0286(8) -0.0059(7) 0.0032(7) 0.0022(7)
C20 0.0316(9) 0.0279(9) 0.0196(7) 0.0026(6) 0.0075(6) 0.0039(7)
C21 0.0321(9) 0.0190(8) 0.0286(8) -0.0042(7) -0.0125(7) 0.0000(7)
C22 0.0435(11) 0.0317(10) 0.0304(9) -0.0112(8) -0.0073(8) 0.0132(8)
C23 0.0528(12) 0.0206(9) 0.0486(11) 0.0014(8) -0.0136(9) -0.0068(8)
C24 0.0152(7) 0.0337(9) 0.0301(8) 0.0010(7) -0.0043(6) -0.0003(6)
C25 0.0227(8) 0.0416(11) 0.0386(10) 0.0026(8) -0.0011(7) 0.0116(8)
C26 0.0209(8) 0.0563(13) 0.0490(12) 0.0138(10) 0.0052(8) -0.0027(8)
C27 0.0207(7) 0.0228(8) 0.0227(7) -0.0004(6) -0.0017(6) -0.0005(6)
C28 0.0215(8) 0.0259(9) 0.0240(8) -0.0038(7) -0.0085(6) 0.0021(7)
C29 0.0183(7) 0.0230(8) 0.0185(7) 0.0012(6) -0.0013(6) -0.0014(6)

loop_
_atom_type_symbol
_atom_type_description
_atom_type_scat_dispersion_real
_atom_type_scat_dispersion_imag
_atom_type_scat_source
C C 0.0181 0.0091 'International Tables Vol C Tables 4.2.6.8 and 6.1.1.4'
H H 0.0000 0.0000 'International Tables Vol C Tables 4.2.6.8 and 6.1.1.4'
Mo Mo -0.0483 2.7339 'International Tables Vol C Tables 4.2.6.8 and 6.1.1.4'
O O 0.0492 0.0322 'International Tables Vol C Tables 4.2.6.8 and 6.1.1.4'
P P 0.2955 0.4335 'International Tables Vol C Tables 4.2.6.8 and 6.1.1.4'

loop_
_exptl_crystal_face_index_h
_exptl_crystal_face_index_k
_exptl_crystal_face_index_l
_exptl_crystal_face_perp_dist
1 10 -1 0.0494
-10 1 -2 0.0648
10 -1 2 0.0424
3 -2 -14 0.0211
1 8 -10 0.0433
-1 -10 1 0.0168
0 6 -12 0.0355
1 1 14 0.0189
-1 -1 -14 0.0189

loop_
_geom_angle_atom_site_label_1
_geom_angle_atom_site_label_2
_geom_angle_atom_site_label_3
_geom_angle
_geom_angle_site_symmetry_1
_geom_angle_site_symmetry_3
_geom_angle_publ_flag
P2 Mo P1 176.641(13) . . ?
C13 Mo P1 72.68(4) . . ?
C13 Mo P2 104.41(4) . . ?
C14 Mo P1 104.15(4) . . ?
C14 Mo P2 72.88(4) . . ?
C14 Mo C13 31.56(5) . . ?
C27 Mo P1 91.40(4) . . ?
C27 Mo P2 91.61(4) . . ?
C27 Mo C13 163.64(6) . . ?
C27 Mo C14 164.39(6) . . ?
C27 Mo C28 83.28(7) . . ?
C27 Mo C29 90.62(6) . . ?
C28 Mo P1 91.92(4) . . ?
C28 Mo P2 89.92(4) . . ?
C28 Mo C13 93.27(6) . . ?
C28 Mo C14 94.68(6) . . ?
C28 Mo C29 173.84(6) . . ?
C29 Mo P1 89.07(4) . . ?
C29 Mo P2 89.41(4) . . ?
C29 Mo C13 92.83(6) . . ?
C29 Mo C14 90.98(6) . . ?
C1 P1 Mo 108.12(5) . . ?
C1 P1 C15 98.00(7) . . ?
C1 P1 C18 104.51(7) . . ?
C15 P1 Mo 120.92(5) . . ?
C15 P1 C18 101.21(7) . . ?
C18 P1 Mo 120.79(5) . . ?
C7 P2 Mo 107.67(5) . . ?
C7 P2 C21 99.62(7) . . ?
C7 P2 C24 103.00(7) . . ?
C21 P2 Mo 120.84(5) . . ?
C21 P2 C24 101.19(8) . . ?
C24 P2 Mo 121.23(5) . . ?
C2 C1 P1 113.86(11) . . ?
C6 C1 P1 126.00(12) . . ?
C6 C1 C2 119.84(14) . . ?
C1 C2 C3 120.02(14) . . ?
C1 C2 C13 117.89(13) . . ?
C3 C2 C13 122.08(14) . . ?
C2 C3 H3 120.3 . . ?
C4 C3 C2 119.48(15) . . ?
C4 C3 H3 120.3 . . ?
C3 C4 H4 119.7 . . ?
C3 C4 C5 120.52(15) . . ?
C5 C4 H4 119.7 . . ?
C4 C5 H5 119.8 . . ?
C6 C5 C4 120.36(15) . . ?
C6 C5 H5 119.8 . . ?
C1 C6 H6 120.1 . . ?
C5 C6 C1 119.74(16) . . ?
C5 C6 H6 120.1 . . ?
C8 C7 P2 114.29(11) . . ?
C8 C7 C12 119.42(14) . . ?
C12 C7 P2 126.26(12) . . ?
C7 C8 C9 120.12(14) . . ?
C7 C8 C14 117.80(13) . . ?
C9 C8 C14 122.07(14) . . ?
C8 C9 H9 120.2 . . ?
C10 C9 C8 119.65(15) . . ?
C10 C9 H9 120.2 . . ?
C9 C10 H10 119.7 . . ?
C9 C10 C11 120.51(15) . . ?
C11 C10 H10 119.7 . . ?
C10 C11 H11 119.9 . . ?
C12 C11 C10 120.18(15) . . ?
C12 C11 H11 119.9 . . ?
C7 C12 H12 119.9 . . ?
C11 C12 C7 120.10(15) . . ?
C11 C12 H12 119.9 . . ?
C2 C13 Mo 126.77(10) . . ?
C14 C13 Mo 74.04(9) . . ?
C14 C13 C2 158.66(15) . . ?
C8 C14 Mo 126.53(10) . . ?
C13 C14 Mo 74.40(9) . . ?
C13 C14 C8 158.50(15) . . ?
P1 C15 H15 106.9 . . ?
C16 C15 P1 112.15(11) . . ?
C16 C15 H15 106.9 . . ?
C17 C15 P1 112.43(11) . . ?
C17 C15 H15 106.9 . . ?
C17 C15 C16 111.10(13) . . ?
C15 C16 H16A 109.5 . . ?
C15 C16 H16B 109.5 . . ?
C15 C16 H16C 109.5 . . ?
H16A C16 H16B 109.5 . . ?
H16A C16 H16C 109.5 . . ?
H16B C16 H16C 109.5 . . ?
C15 C17 H17A 109.5 . . ?
C15 C17 H17B 109.5 . . ?
C15 C17 H17C 109.5 . . ?
H17A C17 H17B 109.5 . . ?
H17A C17 H17C 109.5 . . ?
H17B C17 H17C 109.5 . . ?
P1 C18 H18 107.6 . . ?
C19 C18 P1 112.95(11) . . ?
C19 C18 H18 107.6 . . ?
C19 C18 C20 109.70(13) . . ?
C20 C18 P1 111.03(11) . . ?
C20 C18 H18 107.6 . . ?
C18 C19 H19A 109.5 . . ?
C18 C19 H19B 109.5 . . ?
C18 C19 H19C 109.5 . . ?
H19A C19 H19B 109.5 . . ?
H19A C19 H19C 109.5 . . ?
H19B C19 H19C 109.5 . . ?
C18 C20 H20A 109.5 . . ?
C18 C20 H20B 109.5 . . ?
C18 C20 H20C 109.5 . . ?
H20A C20 H20B 109.5 . . ?
H20A C20 H20C 109.5 . . ?
H20B C20 H20C 109.5 . . ?
P2 C21 H21 106.9 . . ?
C22 C21 P2 112.35(12) . . ?
C22 C21 H21 106.9 . . ?
C23 C21 P2 112.65(12) . . ?
C23 C21 H21 106.9 . . ?
C23 C21 C22 110.77(15) . . ?
C21 C22 H22A 109.5 . . ?
C21 C22 H22B 109.5 . . ?
C21 C22 H22C 109.5 . . ?
H22A C22 H22B 109.5 . . ?
H22A C22 H22C 109.5 . . ?
H22B C22 H22C 109.5 . . ?
C21 C23 H23A 109.5 . . ?
C21 C23 H23B 109.5 . . ?
C21 C23 H23C 109.5 . . ?
H23A C23 H23B 109.5 . . ?
H23A C23 H23C 109.5 . . ?
H23B C23 H23C 109.5 . . ?
P2 C24 H24 107.7 . . ?
C25 C24 P2 112.50(11) . . ?
C25 C24 H24 107.7 . . ?
C26 C24 P2 111.70(12) . . ?
C26 C24 H24 107.7 . . ?
C26 C24 C25 109.29(15) . . ?
C24 C25 H25A 109.5 . . ?
C24 C25 H25B 109.5 . . ?
C24 C25 H25C 109.5 . . ?
H25A C25 H25B 109.5 . . ?
H25A C25 H25C 109.5 . . ?
H25B C25 H25C 109.5 . . ?
C24 C26 H26A 109.5 . . ?
C24 C26 H26B 109.5 . . ?
C24 C26 H26C 109.5 . . ?
H26A C26 H26B 109.5 . . ?
H26A C26 H26C 109.5 . . ?
H26B C26 H26C 109.5 . . ?
O27 C27 Mo 176.65(14) . . ?
O28 C28 Mo 172.12(16) . . ?
O29 C29 Mo 176.46(14) . . ?

loop_
_geom_bond_atom_site_label_1
_geom_bond_atom_site_label_2
_geom_bond_distance
_geom_bond_site_symmetry_2
_geom_bond_publ_flag
Mo P1 2.4974(4) . ?
Mo P2 2.4952(4) . ?
Mo C13 2.3001(14) . ?
Mo C14 2.2961(14) . ?
Mo C27 1.9967(16) . ?
Mo C28 2.0205(16) . ?
Mo C29 2.0325(16) . ?
P1 C1 1.8292(15) . ?
P1 C15 1.8670(15) . ?
P1 C18 1.8733(15) . ?
P2 C7 1.8324(15) . ?
P2 C21 1.8694(16) . ?
P2 C24 1.8758(16) . ?
O27 C27 1.1545(19) . ?
O28 C28 1.150(2) . ?
O29 C29 1.1522(19) . ?
C1 C2 1.397(2) . ?
C1 C6 1.396(2) . ?
C2 C3 1.399(2) . ?
C2 C13 1.439(2) . ?
C3 H3 0.9500 . ?
C3 C4 1.385(2) . ?
C4 H4 0.9500 . ?
C4 C5 1.388(3) . ?
C5 H5 0.9500 . ?
C5 C6 1.386(2) . ?
C6 H6 0.9500 . ?
C7 C8 1.397(2) . ?
C7 C12 1.397(2) . ?
C8 C9 1.403(2) . ?
C8 C14 1.440(2) . ?
C9 H9 0.9500 . ?
C9 C10 1.379(2) . ?
C10 H10 0.9500 . ?
C10 C11 1.390(3) . ?
C11 H11 0.9500 . ?
C11 C12 1.386(2) . ?
C12 H12 0.9500 . ?
C13 C14 1.250(2) . ?
C15 H15 1.0000 . ?
C15 C16 1.531(2) . ?
C15 C17 1.519(2) . ?
C16 H16A 0.9800 . ?
C16 H16B 0.9800 . ?
C16 H16C 0.9800 . ?
C17 H17A 0.9800 . ?
C17 H17B 0.9800 . ?
C17 H17C 0.9800 . ?
C18 H18 1.0000 . ?
C18 C19 1.530(2) . ?
C18 C20 1.532(2) . ?
C19 H19A 0.9800 . ?
C19 H19B 0.9800 . ?
C19 H19C 0.9800 . ?
C20 H20A 0.9800 . ?
C20 H20B 0.9800 . ?
C20 H20C 0.9800 . ?
C21 H21 1.0000 . ?
C21 C22 1.527(2) . ?
C21 C23 1.527(2) . ?
C22 H22A 0.9800 . ?
C22 H22B 0.9800 . ?
C22 H22C 0.9800 . ?
C23 H23A 0.9800 . ?
C23 H23B 0.9800 . ?
C23 H23C 0.9800 . ?
C24 H24 1.0000 . ?
C24 C25 1.531(2) . ?
C24 C26 1.528(2) . ?
C25 H25A 0.9800 . ?
C25 H25B 0.9800 . ?
C25 H25C 0.9800 . ?
C26 H26A 0.9800 . ?
C26 H26B 0.9800 . ?
C26 H26C 0.9800 . ?

loop_
_geom_torsion_atom_site_label_1
_geom_torsion_atom_site_label_2
_geom_torsion_atom_site_label_3
_geom_torsion_atom_site_label_4
_geom_torsion
_geom_torsion_site_symmetry_1
_geom_torsion_site_symmetry_2
_geom_torsion_site_symmetry_3
_geom_torsion_site_symmetry_4
_geom_torsion_publ_flag
Mo P1 C1 C2 8.65(12) . . . . ?
Mo P1 C1 C6 -177.66(12) . . . . ?
Mo P1 C15 C16 -63.90(12) . . . . ?
Mo P1 C15 C17 62.15(13) . . . . ?
Mo P1 C18 C19 81.80(12) . . . . ?
Mo P1 C18 C20 -41.92(13) . . . . ?
Mo P2 C7 C8 -7.11(12) . . . . ?
Mo P2 C7 C12 174.90(12) . . . . ?
Mo P2 C21 C22 65.00(13) . . . . ?
Mo P2 C21 C23 -60.95(14) . . . . ?
Mo P2 C24 C25 -77.42(13) . . . . ?
Mo P2 C24 C26 45.93(15) . . . . ?
Mo C13 C14 C8 -167.8(4) . . . . ?
P1 C1 C2 C3 172.32(11) . . . . ?
P1 C1 C2 C13 -8.78(18) . . . . ?
P1 C1 C6 C5 -172.30(12) . . . . ?
P2 C7 C8 C9 -179.18(11) . . . . ?
P2 C7 C8 C14 1.41(17) . . . . ?
P2 C7 C12 C11 179.13(12) . . . . ?
C1 P1 C15 C16 52.86(12) . . . . ?
C1 P1 C15 C17 178.91(12) . . . . ?
C1 P1 C18 C19 -40.09(13) . . . . ?
C1 P1 C18 C20 -163.80(11) . . . . ?
C1 C2 C3 C4 0.8(2) . . . . ?
C1 C2 C13 Mo 4.8(2) . . . . ?
C1 C2 C13 C14 -161.0(4) . . . . ?
C2 C1 C6 C5 1.0(2) . . . . ?
C2 C3 C4 C5 0.9(2) . . . . ?
C2 C13 C14 Mo 168.3(4) . . . . ?
C2 C13 C14 C8 0.5(7) . . . . ?
C3 C2 C13 Mo -176.28(11) . . . . ?
C3 C2 C13 C14 17.8(5) . . . . ?
C3 C4 C5 C6 -1.7(3) . . . . ?
C4 C5 C6 C1 0.7(2) . . . . ?
C6 C1 C2 C3 -1.8(2) . . . . ?
C6 C1 C2 C13 177.11(14) . . . . ?
C7 P2 C21 C22 -52.37(13) . . . . ?
C7 P2 C21 C23 -178.32(13) . . . . ?
C7 P2 C24 C25 42.86(14) . . . . ?
C7 P2 C24 C26 166.21(13) . . . . ?
C7 C8 C9 C10 0.3(2) . . . . ?
C7 C8 C14 Mo 6.61(19) . . . . ?
C7 C8 C14 C13 171.9(4) . . . . ?
C8 C7 C12 C11 1.2(2) . . . . ?
C8 C9 C10 C11 0.3(2) . . . . ?
C9 C8 C14 Mo -172.79(11) . . . . ?
C9 C8 C14 C13 -7.5(5) . . . . ?
C9 C10 C11 C12 -0.1(2) . . . . ?
C10 C11 C12 C7 -0.7(2) . . . . ?
C12 C7 C8 C9 -1.0(2) . . . . ?
C12 C7 C8 C14 179.55(13) . . . . ?
C13 C2 C3 C4 -178.04(14) . . . . ?
C14 C8 C9 C10 179.66(14) . . . . ?
C15 P1 C1 C2 -117.64(12) . . . . ?
C15 P1 C1 C6 56.04(14) . . . . ?
C15 P1 C18 C19 -141.50(12) . . . . ?
C15 P1 C18 C20 94.78(12) . . . . ?
C18 P1 C1 C2 138.52(11) . . . . ?
C18 P1 C1 C6 -47.79(15) . . . . ?
C18 P1 C15 C16 159.47(11) . . . . ?
C18 P1 C15 C17 -74.48(13) . . . . ?
C21 P2 C7 C8 119.74(11) . . . . ?
C21 P2 C7 C12 -58.26(15) . . . . ?
C21 P2 C24 C25 145.60(13) . . . . ?
C21 P2 C24 C26 -91.05(14) . . . . ?
C24 P2 C7 C8 -136.31(11) . . . . ?
C24 P2 C7 C12 45.70(15) . . . . ?
C24 P2 C21 C22 -157.80(12) . . . . ?
C24 P2 C21 C23 76.25(14) . . . . ?
